data_4348923
loop_
_publ_author_name
'Rajendra Kumar, George'
'Thilagar, Pakkirisamy'

_publ_section_title
;
 Tuning the Phosphorescence and Solid State Luminescence of
 Triarylborane-Functionalized Acetylacetonato Platinum Complexes.
;
_journal_issue 23
_journal_name_full 'Inorganic chemistry'
_journal_page_first 12220
_journal_page_last 12229
_journal_paper_doi 10.1021/acs.inorgchem.6b01827
_journal_volume 55
_journal_year 2016
_chemical_formula_moiety 'C42 H46 B N O2 Pt S'
_chemical_formula_sum 'C42 H46 B N O2 Pt S'
_chemical_formula_weight 834.76
_space_group_IT_number 9
_space_group_name_Hall 'C -2yc'
_space_group_name_H-M_alt 'C 1 c 1'
_symmetry_cell_setting monoclinic
_symmetry_space_group_name_H-M 'C 1 c 1'
_atom_sites_solution_hydrogens geom
_atom_sites_solution_primary direct
_atom_sites_solution_secondary difmap
_audit_creation_method SHELXL-97
_cell_angle_alpha 90.00
_cell_angle_beta 111.977(11)
_cell_angle_gamma 90.00
_cell_formula_units_Z 4
_cell_length_a 11.901(5)
_cell_length_b 22.056(9)
_cell_length_c 15.274(6)
_cell_measurement_temperature 293(2)
_cell_volume 3718(3)
_computing_structure_refinement 'SHELXL-97 (Sheldrick, 2008)'
_diffrn_ambient_temperature 293(2)
_diffrn_measured_fraction_theta_full 0.998
_diffrn_measured_fraction_theta_max 0.998
_diffrn_measurement_device_type bruker
_diffrn_radiation_monochromator graphite
_diffrn_radiation_source 'fine-focus sealed tube'
_diffrn_radiation_type MoK\a
_diffrn_radiation_wavelength 0.71073
_diffrn_reflns_av_R_equivalents 0.0505
_diffrn_reflns_av_sigmaI/netI 0.0519
_diffrn_reflns_limit_h_max 15
_diffrn_reflns_limit_h_min -15
_diffrn_reflns_limit_k_max 28
_diffrn_reflns_limit_k_min -27
_diffrn_reflns_limit_l_max 19
_diffrn_reflns_limit_l_min -19
_diffrn_reflns_number 34692
_diffrn_reflns_theta_full 27.46
_diffrn_reflns_theta_max 27.46
_diffrn_reflns_theta_min 2.93
_exptl_absorpt_coefficient_mu 3.866
_exptl_absorpt_correction_T_max 0.067
_exptl_absorpt_correction_T_min 0.025
_exptl_absorpt_correction_type empirical
_exptl_crystal_colour Orange
_exptl_crystal_density_diffrn 1.491
_exptl_crystal_density_method 'not measured'
_exptl_crystal_description needle
_exptl_crystal_F_000 1680
_exptl_crystal_size_max 0.9
_exptl_crystal_size_mid 0.7
_exptl_crystal_size_min 0.7
_refine_diff_density_max 0.770
_refine_diff_density_min -0.789
_refine_diff_density_rms 0.253
_refine_ls_abs_structure_details 'Flack H D (1983), Acta Cryst. A39, 876-881'
_refine_ls_abs_structure_Flack 0.497(17)
_refine_ls_extinction_method none
_refine_ls_goodness_of_fit_ref 1.121
_refine_ls_hydrogen_treatment mixed
_refine_ls_matrix_type full
_refine_ls_number_parameters 416
_refine_ls_number_reflns 8282
_refine_ls_number_restraints 2
_refine_ls_restrained_S_all 1.121
_refine_ls_R_factor_all 0.0648
_refine_ls_R_factor_gt 0.0396
_refine_ls_shift/su_max 0.12
_refine_ls_shift/su_mean 0.082
_refine_ls_structure_factor_coef Fsqd
_refine_ls_weighting_details 'calc w=1/[\s^2^(Fo^2^)+(0.0591P)^2^+2.0159P] where P=(Fo^2^+2Fc^2^)/3'
_refine_ls_weighting_scheme calc
_refine_ls_wR_factor_gt 0.0941
_refine_ls_wR_factor_ref 0.1119
_reflns_number_gt 6495
_reflns_number_total 8282
_reflns_threshold_expression >2\s(I)
_cod_data_source_file ic6b01827_si_004.cif
_cod_data_source_block gr6_0m
_cod_original_sg_symbol_H-M 'C c'
_cod_database_code 4348923

loop_
_symmetry_equiv_pos_as_xyz
'x, y, z'
'x, -y, z+1/2'
'x+1/2, y+1/2, z'
'x+1/2, -y+1/2, z+1/2'

loop_
_atom_site_label
_atom_site_type_symbol
_atom_site_fract_x
_atom_site_fract_y
_atom_site_fract_z
_atom_site_U_iso_or_equiv
_atom_site_adp_type
_atom_site_occupancy
_atom_site_symmetry_multiplicity
_atom_site_calc_flag
_atom_site_refinement_flags
Pt1 Pt 0.50421(16) 0.414570(9) 0.49745(12) 0.04037(9) Uani 1 1 d .
C5 C 0.5263(7) 0.2834(3) 0.5502(3) 0.055(4) Uani 1 1 d G
C4 C 0.5571(6) 0.2360(2) 0.6150(4) 0.0140(15) Uiso 1 1 d G
H5A H 0.5463 0.1961 0.5939 0.017 Uiso 1 1 calc R
C3 C 0.6039(7) 0.2483(3) 0.7112(3) 0.072(3) Uani 1 1 d G
H10 H 0.6245 0.2166 0.7545 0.086 Uiso 1 1 calc R
C2 C 0.6200(9) 0.3080(4) 0.7427(4) 0.114(6) Uani 1 1 d G
H2A H 0.6513 0.3162 0.8071 0.137 Uiso 1 1 calc R
C1 C 0.5892(9) 0.3554(3) 0.6780(7) 0.088(6) Uani 1 1 d G
H3A H 0.5999 0.3953 0.6991 0.105 Uiso 1 1 calc R
N1 N 0.5423(8) 0.3431(3) 0.5818(6) 0.050(3) Uani 1 1 d G
O1 O 0.4565(11) 0.4798(5) 0.3924(7) 0.057(3) Uani 1 1 d .
O2 O 0.5477(9) 0.4785(4) 0.5972(6) 0.041(2) Uani 1 1 d .
C30 C 0.6209(15) 0.9138(5) 0.4362(11) 0.038(4) Uani 1 1 d .
B1 B 0.5071(17) 0.8345(3) 0.4983(14) 0.0309(13) Uani 1 1 d .
C37 C 0.4159(13) 0.9260(6) 0.7246(9) 0.039(3) Uani 1 1 d .
C18 C 0.5037(16) 0.7622(2) 0.4974(13) 0.0242(9) Uani 1 1 d .
C34 C 0.4812(11) 0.8697(5) 0.5764(9) 0.033(3) Uani 1 1 d .
C40 C 0.6397(13) 0.8107(6) 0.7049(8) 0.050(4) Uani 1 1 d .
H12A H 0.6472 0.7942 0.6492 0.075 Uiso 1 1 calc R
H12B H 0.6218 0.7787 0.7402 0.075 Uiso 1 1 calc R
H12C H 0.7144 0.8299 0.7431 0.075 Uiso 1 1 calc R
C27 C 0.4922(13) 0.8846(6) 0.2509(10) 0.050(4) Uani 1 1 d .
H14 H 0.4475 0.8757 0.1879 0.060 Uiso 1 1 calc R
C26 C 0.4649(11) 0.8555(5) 0.3225(8) 0.031(3) Uani 1 1 d .
C39 C 0.5385(13) 0.8569(6) 0.6769(9) 0.044(3) Uani 1 1 d .
C32 C 0.6220(18) 0.9558(8) 0.1897(14) 0.088(6) Uani 1 1 d .
H17A H 0.5642 0.9415 0.1306 0.131 Uiso 1 1 calc R
H17B H 0.7018 0.9430 0.1963 0.131 Uiso 1 1 calc R
H17C H 0.6193 0.9993 0.1914 0.131 Uiso 1 1 calc R
C23 C 0.2890(11) 0.7626(6) 0.4906(9) 0.041(3) Uani 1 1 d .
H18A H 0.2289 0.7330 0.4882 0.061 Uiso 1 1 calc R
H18B H 0.2597 0.7871 0.4346 0.061 Uiso 1 1 calc R
H18C H 0.3053 0.7879 0.5451 0.061 Uiso 1 1 calc R
C21 C 0.7111(14) 0.6301(7) 0.4964(12) 0.061(4) Uani 1 1 d .
H19A H 0.6953 0.5876 0.4987 0.092 Uiso 1 1 calc R
H19B H 0.7816 0.6410 0.5503 0.092 Uiso 1 1 calc R
H19C H 0.7249 0.6389 0.4397 0.092 Uiso 1 1 calc R
C16 C 0.6045(11) 0.6658(6) 0.4972(8) 0.036(3) Uani 1 1 d .
C38 C 0.5068(14) 0.8859(7) 0.7432(9) 0.051(4) Uani 1 1 d .
H21 H 0.5518 0.8772 0.8063 0.061 Uiso 1 1 calc R
C6 C 0.4796(8) 0.2933(4) 0.4477(7) 0.032(2) Uani 1 1 d .
C24 C 0.2905(12) 0.6313(6) 0.5026(11) 0.051(4) Uani 1 1 d .
H23A H 0.3075 0.5886 0.5057 0.076 Uiso 1 1 calc R
H23B H 0.2210 0.6399 0.4466 0.076 Uiso 1 1 calc R
H23C H 0.2745 0.6433 0.5572 0.076 Uiso 1 1 calc R
C31 C 0.3608(12) 0.8091(7) 0.2883(10) 0.057(4) Uani 1 1 d .
H24A H 0.3478 0.7923 0.3417 0.085 Uiso 1 1 calc R
H24B H 0.3814 0.7773 0.2542 0.085 Uiso 1 1 calc R
H24C H 0.2882 0.8289 0.2477 0.085 Uiso 1 1 calc R
C17 C 0.6086(9) 0.7296(5) 0.4950(8) 0.029(3) Uani 1 1 d .
C9 C 0.4606(10) 0.3487(4) 0.4007(7) 0.029(2) Uani 1 1 d .
C10 C 0.4188(16) 0.5734(6) 0.3254(10) 0.057(4) Uani 1 1 d .
H27A H 0.3900 0.5492 0.2690 0.086 Uiso 1 1 calc R
H27B H 0.4827 0.5995 0.3240 0.086 Uiso 1 1 calc R
H27C H 0.3535 0.5975 0.3290 0.086 Uiso 1 1 calc R
C14 C 0.5898(19) 0.5735(7) 0.6842(11) 0.077(5) Uani 1 1 d .
H28A H 0.6097 0.5440 0.7339 0.115 Uiso 1 1 calc R
H28B H 0.5258 0.5992 0.6867 0.115 Uiso 1 1 calc R
H28C H 0.6599 0.5977 0.6920 0.115 Uiso 1 1 calc R
C19 C 0.4056(11) 0.7304(6) 0.4966(8) 0.038(3) Uani 1 1 d .
C29 C 0.6515(13) 0.9405(6) 0.3704(9) 0.045(3) Uani 1 1 d .
H30 H 0.7155 0.9679 0.3884 0.054 Uiso 1 1 calc R
C11 C 0.4646(13) 0.5340(6) 0.4071(10) 0.044(4) Uani 1 1 d .
C20 C 0.4014(11) 0.6670(6) 0.4996(9) 0.037(3) Uani 1 1 d .
C15 C 0.4989(17) 0.6349(2) 0.4948(13) 0.0383(14) Uani 1 1 d .
C28 C 0.5893(18) 0.9283(7) 0.2753(13) 0.062(5) Uani 1 1 d .
C36 C 0.3571(14) 0.9406(7) 0.6324(11) 0.054(4) Uani 1 1 d .
H35 H 0.2953 0.9692 0.6180 0.065 Uiso 1 1 calc R
C22 C 0.7212(11) 0.7629(5) 0.4980(10) 0.045(3) Uani 1 1 d .
H36A H 0.7067 0.8058 0.4956 0.067 Uiso 1 1 calc R
H36B H 0.7407 0.7511 0.4449 0.067 Uiso 1 1 calc R
H36C H 0.7875 0.7530 0.5554 0.067 Uiso 1 1 calc R
C33 C 0.6966(14) 0.9324(7) 0.5383(11) 0.060(4) Uani 1 1 d .
H38A H 0.6688 0.9105 0.5808 0.089 Uiso 1 1 calc R
H38B H 0.6880 0.9751 0.5457 0.089 Uiso 1 1 calc R
H38C H 0.7803 0.9230 0.5523 0.089 Uiso 1 1 calc R
C42 C 0.3832(17) 0.9532(7) 0.7949(12) 0.064(5) Uani 1 1 d .
H39A H 0.3141 0.9790 0.7658 0.096 Uiso 1 1 calc R
H39B H 0.4497 0.9770 0.8358 0.096 Uiso 1 1 calc R
H39C H 0.3633 0.9224 0.8310 0.096 Uiso 1 1 calc R
C12 C 0.5092(18) 0.5665(3) 0.4996(15) 0.0423(16) Uani 1 1 d .
S1 S 0.4510(4) 0.22949(16) 0.3758(3) 0.0868(13) Uani 1 1 d .
C7 C 0.4062(12) 0.2832(8) 0.2748(8) 0.085(5) Uani 1 1 d .
H42 H 0.3774 0.2720 0.2115 0.102 Uiso 1 1 calc R
C8 C 0.4216(10) 0.3413(6) 0.3070(6) 0.051(3) Uani 1 1 d .
H45 H 0.4060 0.3742 0.2660 0.061 Uiso 1 1 calc R
C25 C 0.5341(12) 0.8708(5) 0.4156(9) 0.035(3) Uani 1 1 d .
C13 C 0.5456(12) 0.5393(6) 0.5831(10) 0.043(3) Uani 1 1 d .
C41 C 0.3095(15) 0.9353(7) 0.4561(11) 0.058(4) Uani 1 1 d .
H7A1 H 0.3379 0.9151 0.4127 0.087 Uiso 1 1 calc R
H7A2 H 0.3175 0.9783 0.4512 0.087 Uiso 1 1 calc R
H7A3 H 0.2259 0.9253 0.4414 0.087 Uiso 1 1 calc R
C35 C 0.3831(15) 0.9152(5) 0.5546(12) 0.041(4) Uani 1 1 d .

loop_
_atom_site_aniso_label
_atom_site_aniso_U_11
_atom_site_aniso_U_22
_atom_site_aniso_U_33
_atom_site_aniso_U_23
_atom_site_aniso_U_13
_atom_site_aniso_U_12
Pt1 0.04156(14) 0.03229(12) 0.04889(15) 0.0003(4) 0.01882(10) -0.0007(4)
C5 0.039(6) 0.045(7) 0.094(10) -0.015(6) 0.039(7) -0.004(5)
C3 0.070(7) 0.058(6) 0.092(8) 0.005(6) 0.035(6) -0.015(6)
C2 0.119(13) 0.080(10) 0.145(15) 0.003(10) 0.050(11) 0.005(9)
C1 0.079(10) 0.079(9) 0.119(14) 0.023(9) 0.052(10) 0.023(7)
N1 0.038(6) 0.062(7) 0.054(6) 0.008(5) 0.021(5) 0.006(5)
O1 0.070(8) 0.048(6) 0.045(6) -0.006(5) 0.015(5) -0.003(6)
O2 0.056(6) 0.027(4) 0.039(5) -0.005(4) 0.016(5) 0.003(4)
C30 0.040(8) 0.038(8) 0.045(8) 0.007(5) 0.026(7) -0.001(5)
B1 0.018(3) 0.039(3) 0.034(3) 0.007(8) 0.006(2) -0.004(8)
C37 0.040(7) 0.043(7) 0.040(7) 0.001(6) 0.023(5) -0.003(6)
C18 0.019(2) 0.028(2) 0.027(2) -0.007(7) 0.0097(18) -0.003(7)
C34 0.028(6) 0.025(6) 0.045(7) 0.010(5) 0.012(5) 0.004(5)
C40 0.068(9) 0.045(7) 0.025(5) 0.007(5) 0.003(6) 0.029(6)
C27 0.044(7) 0.038(7) 0.066(9) 0.001(6) 0.017(6) 0.003(6)
C26 0.036(7) 0.030(6) 0.037(6) 0.006(5) 0.023(5) 0.000(5)
C39 0.052(9) 0.037(7) 0.042(7) 0.002(6) 0.015(6) -0.003(6)
C32 0.105(14) 0.083(12) 0.111(13) 0.033(10) 0.082(11) 0.000(10)
C23 0.029(7) 0.048(7) 0.055(7) -0.003(6) 0.028(6) -0.004(6)
C21 0.054(9) 0.050(8) 0.077(10) -0.015(8) 0.022(8) -0.006(7)
C16 0.032(7) 0.036(7) 0.042(7) 0.003(5) 0.016(6) 0.012(5)
C38 0.075(10) 0.060(9) 0.029(6) -0.010(6) 0.033(6) -0.016(8)
C6 0.027(5) 0.012(3) 0.059(6) -0.014(4) 0.018(4) -0.002(3)
C24 0.033(7) 0.041(7) 0.082(10) 0.002(7) 0.025(7) -0.017(5)
C31 0.041(7) 0.069(10) 0.054(8) -0.001(7) 0.012(6) 0.004(7)
C17 0.019(5) 0.031(6) 0.035(6) 0.001(5) 0.009(5) 0.009(4)
C9 0.037(6) 0.017(4) 0.036(5) 0.003(4) 0.017(4) 0.002(4)
C10 0.084(10) 0.050(7) 0.033(5) 0.027(5) 0.017(6) 0.010(6)
C14 0.101(13) 0.058(9) 0.056(9) 0.018(7) 0.013(8) 0.023(8)
C19 0.037(7) 0.043(7) 0.036(7) 0.008(5) 0.016(6) 0.017(5)
C29 0.050(8) 0.037(7) 0.047(7) -0.004(6) 0.017(6) -0.008(6)
C11 0.055(8) 0.018(5) 0.048(8) -0.003(5) 0.009(7) 0.002(5)
C20 0.023(7) 0.039(7) 0.046(8) 0.010(6) 0.009(6) 0.005(5)
C15 0.038(4) 0.032(3) 0.040(3) -0.003(8) 0.009(3) -0.008(7)
C28 0.083(12) 0.041(7) 0.083(12) 0.026(8) 0.054(10) 0.017(8)
C36 0.058(9) 0.043(7) 0.086(11) -0.011(7) 0.055(9) -0.002(7)
C22 0.033(7) 0.035(7) 0.063(8) -0.002(6) 0.014(6) -0.004(6)
C33 0.055(9) 0.066(8) 0.068(10) -0.033(8) 0.035(8) -0.048(8)
C42 0.085(12) 0.055(9) 0.066(10) -0.015(7) 0.045(9) -0.020(8)
C12 0.035(4) 0.034(3) 0.051(4) -0.007(8) 0.008(3) 0.007(7)
S1 0.0691(19) 0.0623(18) 0.130(3) -0.0355(17) 0.0384(18) -0.0112(14)
C7 0.055(7) 0.140(14) 0.061(7) -0.067(8) 0.022(5) -0.023(7)
C8 0.058(7) 0.062(6) 0.026(5) -0.011(4) 0.007(4) -0.001(5)
C25 0.039(7) 0.030(6) 0.047(7) 0.009(6) 0.030(6) 0.005(5)
C13 0.034(7) 0.051(8) 0.046(8) -0.011(6) 0.017(6) 0.003(6)
C41 0.065(10) 0.056(8) 0.054(9) 0.009(8) 0.024(8) 0.001(8)
C35 0.035(8) 0.030(7) 0.060(10) 0.011(6) 0.021(7) 0.000(5)

loop_
_atom_type_symbol
_atom_type_description
_atom_type_scat_dispersion_real
_atom_type_scat_dispersion_imag
_atom_type_scat_source
C C 0.0033 0.0016 'International Tables Vol C Tables 4.2.6.8 and 6.1.1.4'
N N 0.0061 0.0033 'International Tables Vol C Tables 4.2.6.8 and 6.1.1.4'
O O 0.0106 0.0060 'International Tables Vol C Tables 4.2.6.8 and 6.1.1.4'
B B 0.0013 0.0007 'International Tables Vol C Tables 4.2.6.8 and 6.1.1.4'
Pt Pt -1.7033 8.3905 'International Tables Vol C Tables 4.2.6.8 and 6.1.1.4'
S S 0.1246 0.1234 'International Tables Vol C Tables 4.2.6.8 and 6.1.1.4'
H H 0.0000 0.0000 'International Tables Vol C Tables 4.2.6.8 and 6.1.1.4'

loop_
_geom_angle_atom_site_label_1
_geom_angle_atom_site_label_2
_geom_angle_atom_site_label_3
_geom_angle
N1 Pt1 C9 80.5(3)
N1 Pt1 O2 97.8(4)
C9 Pt1 O2 178.2(4)
N1 Pt1 O1 171.2(4)
C9 Pt1 O1 90.7(5)
O2 Pt1 O1 91.04(16)
C4 C5 N1 120.0
C4 C5 C6 139.8(7)
N1 C5 C6 100.2(7)
C5 C4 C3 120.0
C2 C3 C4 120.0
C3 C2 C1 120.0
C2 C1 N1 120.0
C1 N1 C5 120.0
C1 N1 Pt1 115.9(5)
C5 N1 Pt1 124.1(5)
C11 O1 Pt1 124.1(10)
C13 O2 Pt1 126.3(8)
C29 C30 C25 122.5(14)
C29 C30 C33 115.3(12)
C25 C30 C33 122.0(12)
C34 B1 C18 119.8(14)
C34 B1 C25 120.4(5)
C18 B1 C25 119.8(14)
C38 C37 C36 116.0(13)
C38 C37 C42 123.5(13)
C36 C37 C42 120.5(14)
C19 C18 C17 119.3(4)
C19 C18 B1 122.3(14)
C17 C18 B1 118.3(14)
C39 C34 C35 112.8(12)
C39 C34 B1 124.4(11)
C35 C34 B1 122.3(12)
C26 C27 C28 120.0(13)
C25 C26 C27 117.5(12)
C25 C26 C31 127.0(11)
C27 C26 C31 115.5(11)
C38 C39 C34 122.8(13)
C38 C39 C40 121.2(12)
C34 C39 C40 116.0(11)
C17 C16 C15 121.2(10)
C17 C16 C21 119.2(12)
C15 C16 C21 119.6(12)
C37 C38 C39 125.2(13)
C9 C6 C5 127.2(8)
C9 C6 S1 115.4(7)
C5 C6 S1 117.3(7)
C16 C17 C18 117.0(10)
C16 C17 C22 121.5(10)
C18 C17 C22 121.3(10)
C8 C9 C6 111.7(9)
C8 C9 Pt1 140.2(8)
C6 C9 Pt1 108.1(7)
C18 C19 C20 123.8(11)
C18 C19 C23 121.2(11)
C20 C19 C23 115.0(11)
C30 C29 C28 121.1(14)
O1 C11 C10 116.9(13)
O1 C11 C12 128.6(13)
C10 C11 C12 114.4(11)
C15 C20 C19 117.9(11)
C15 C20 C24 118.8(12)
C19 C20 C24 123.2(11)
C20 C15 C16 120.4(5)
C20 C15 C12 124.2(14)
C16 C15 C12 115.0(14)
C29 C28 C27 117.4(14)
C29 C28 C32 125.4(16)
C27 C28 C32 117.0(16)
C37 C36 C35 125.0(14)
C13 C12 C11 124.4(6)
C13 C12 C15 119.2(14)
C11 C12 C15 116.0(14)
C6 S1 C7 86.3(5)
C8 C7 S1 110.0(7)
C9 C8 C7 116.5(11)
C30 C25 C26 121.2(12)
C30 C25 B1 121.4(13)
C26 C25 B1 117.4(11)
C12 C13 O2 125.4(12)
C12 C13 C14 125.4(12)
O2 C13 C14 109.2(11)
C36 C35 C34 118.1(14)
C36 C35 C41 119.1(13)
C34 C35 C41 122.8(14)

loop_
_geom_bond_atom_site_label_1
_geom_bond_atom_site_label_2
_geom_bond_distance
Pt1 N1 1.978(6)
Pt1 C9 1.998(8)
Pt1 O2 1.997(8)
Pt1 O1 2.071(10)
C5 C4 1.3900
C5 N1 1.3900
C5 C6 1.469(9)
C4 C3 1.3900
C3 C2 1.3900
C2 C1 1.3900
C1 N1 1.3900
O1 C11 1.213(15)
O2 C13 1.358(16)
C30 C29 1.327(19)
C30 C25 1.350(18)
C30 C33 1.54(2)
B1 C34 1.55(2)
B1 C18 1.596(7)
B1 C25 1.627(19)
C37 C38 1.34(2)
C37 C36 1.36(2)
C37 C42 1.406(19)
C18 C19 1.36(2)
C18 C17 1.452(19)
C34 C39 1.455(17)
C34 C35 1.480(18)
C40 C39 1.511(18)
C27 C26 1.406(17)
C27 C28 1.44(2)
C26 C25 1.392(17)
C26 C31 1.539(18)
C39 C38 1.364(17)
C32 C28 1.61(2)
C23 C19 1.531(17)
C21 C16 1.498(18)
C16 C17 1.410(17)
C16 C15 1.42(2)
C6 C9 1.391(12)
C6 S1 1.739(9)
C24 C20 1.552(16)
C17 C22 1.514(17)
C9 C8 1.340(13)
C10 C11 1.449(17)
C14 C13 1.62(2)
C19 C20 1.401(18)
C29 C28 1.39(2)
C11 C12 1.49(2)
C20 C15 1.38(2)
C15 C12 1.514(8)
C36 C35 1.45(2)
C12 C13 1.33(2)
S1 C7 1.858(17)
C7 C8 1.360(19)
C41 C35 1.50(2)
